data_1518030
loop_
_publ_author_name
'Goiffon, Aline'
'Bayle, Gisele'
'Astier, Rene'
'Jumas, Jean-Claude'
'Maurin, Maurice'
'Philippot, Etienne'

_publ_section_title
;
 Cristallochimie des phases GaPO4, AlAsO4 et GaAsO4. Etude comparee des
 structures de type quartz alpha
;
_journal_name_full 'Revue de Chimie Minerale'
_journal_page_first 338
_journal_page_last 350
_journal_volume 20
_journal_year 1983
_chemical_formula_sum 'Al As O4'
_chemical_formula_weight 165.90
_space_group_IT_number 152
_symmetry_cell_setting trigonal
_symmetry_Int_Tables_number 152
_symmetry_space_group_name_Hall 'P 31 2"'
_symmetry_space_group_name_H-M 'P 31 2 1'
_cell_angle_alpha 90
_cell_angle_beta 90
_cell_angle_gamma 120
_cell_formula_units_Z 3
_cell_length_a 5.022(1)
_cell_length_b 5.022(1)
_cell_length_c 11.215(4)
_cell_volume 244.95(11)
_diffrn_ambient_temperature 173
_diffrn_radiation_probe x-ray
_diffrn_radiation_type MoK\a
_diffrn_radiation_wavelength 0.71069
_exptl_absorpt_coefficient_mu 10.507
_exptl_crystal_density_diffrn 3.374
_exptl_crystal_F_000 234
_refine_ls_number_reflns 516
_refine_ls_R_factor_gt 0.012
_cod_data_source_file RCM-1983-20-338-350-AlAsO4-173.cif
_cod_data_source_block AlAsO4-173
_cod_original_cell_volume 244.95(15)
_cod_database_code 1518030

loop_
_symmetry_equiv_pos_site_id
_symmetry_equiv_pos_as_xyz
1 x,y,z
2 -y,x-y,1/3+z
3 -x+y,-x,2/3+z
4 y,x,-z
5 -x,-x+y,1/3-z
6 x-y,-y,2/3-z

loop_
_atom_site_aniso_label
_atom_site_aniso_U_11
_atom_site_aniso_U_22
_atom_site_aniso_U_33
_atom_site_aniso_U_23
_atom_site_aniso_U_13
_atom_site_aniso_U_12
As 0.0053(1) 0.0040(1) 0.0053(1) -0.0004(1) -0.0002 0.0020
Al 0.0061(3) 0.0052(3) 0.0064(1) 0.0000(2) 0.0000 0.0026
O1 0.0138(5) 0.0099(4) 0.0104(4) -0.0037(2) -0.0032(1) 0.0078(4)
O2 0.0137(5) 0.0091(4) 0.0109(4) -0.0034(2) -0.0032(2) 0.0076(4)

loop_
_atom_site_label
_atom_site_type_symbol
_atom_site_thermal_displace_type
_atom_site_fract_x
_atom_site_fract_y
_atom_site_fract_z
_atom_site_occupancy
_atom_site_U_iso_or_equiv
As As Uani 0.45625(4) 0.00000 0.83333 1.000 0.0050(1)
Al Al Uani 0.45766(13) 0.00000 0.33333 1.000 0.0060(2)
O1 O Uani 0.4070(3) 0.2980(2) 0.3861(8) 1.000 0.0105(3)
O2 O Uani 0.4043(3) 0.2860(2) 0.88028(8) 1.000 0.0104(3)

loop_
_atom_type_symbol
_atom_type_description
_atom_type_scat_dispersion_real
_atom_type_scat_dispersion_imag
_atom_type_scat_source
Al Al 0.0645 0.0514 ' International Tables Vol C Tables 4.2.6.8 and 6.1.1.4'
As As 0.0499 2.0058 ' International Tables Vol C Tables 4.2.6.8 and 6.1.1.4'
O O 0.0106 0.0060 ' International Tables Vol C Tables 4.2.6.8 and 6.1.1.4'

loop_
_geom_angle_atom_site_label_1
_geom_angle_atom_site_label_2
_geom_angle_atom_site_label_3
_geom_angle
_geom_angle_site_symmetry_1
_geom_angle_site_symmetry_3
_geom_angle_publ_flag
O1 As O2 111.59(7) 2_655 . yes
O1 As O2 107.97(19) 5_656 . yes
O2 As O2 108.13(8) . 6_556 yes
O1 As O1 109.6(2) 2_655 5_656 yes
O1 As O2 107.95(19) 2_655 6_556 yes
O1 As O2 111.59(7) 5_656 6_556 yes
O1 Al O2 111.6(2) . 2_654 yes
O1 Al O2 106.5(3) . 5_656 yes
O1 Al O1 109.72(13) . 6_555 yes
O2 Al O2 110.89(8) 2_654 5_656 yes
O1 Al O2 106.5(3) 6_555 2_654 yes
O1 Al O2 111.6(2) 6_555 5_656 yes
As O1 Al 135.5(3) 3_664 . yes
As O2 Al 134.60(9) . 3_665 yes

loop_
_geom_bond_atom_site_label_1
_geom_bond_atom_site_label_2
_geom_bond_distance
_geom_bond_site_symmetry_2
_geom_bond_publ_flag
As O2 1.6682(13) . yes
As O1 1.667(7) 2_655 yes
As O1 1.667(7) 5_656 yes
As O2 1.6682(15) 6_556 yes
Al O1 1.742(3) . yes
Al O2 1.7459(14) 2_654 yes
Al O2 1.7459(15) 5_656 yes
Al O1 1.742(3) 6_555 yes
